data_7018662
loop_
_publ_author_name
'Clegg, Jack K.'
'Harrowfield, Jack'
'Kim, Yang'
'Lee, Young Hoon'
'Lehn, Jean-Marie'
'Lim, Woo Taik'
'Thu\'ery, Pierre'

_publ_section_title
;
 Chelation-controlled molecular morphology: aminal to imine
 rearrangements.
;
_journal_issue 15
_journal_name_full 'Dalton transactions (Cambridge, England : 2003)'
_journal_page_first 4335
_journal_page_last 4357
_journal_paper_doi 10.1039/c2dt12250b
_journal_volume 41
_journal_year 2012
_chemical_formula_moiety 'C23 H24 Fe N6 O1, 2(Cl O4), H2 O'
_chemical_formula_sum 'C23 H26 Cl2 Fe N6 O10'
_chemical_formula_weight 673.25
_chemical_name_systematic
;
?
;
_space_group_IT_number 14
_symmetry_cell_setting monoclinic
_symmetry_Int_Tables_number 14
_symmetry_space_group_name_Hall '-P 2yn'
_symmetry_space_group_name_H-M 'P 1 21/n 1'
_atom_sites_solution_hydrogens geom
_atom_sites_solution_primary direct
_atom_sites_solution_secondary difmap
_audit_creation_method SHELXL-97
_cell_angle_alpha 90.00
_cell_angle_beta 90.497(3)
_cell_angle_gamma 90.00
_cell_formula_units_Z 4
_cell_length_a 9.1550(18)
_cell_length_b 21.020(4)
_cell_length_c 13.998(3)
_cell_measurement_reflns_used 11460
_cell_measurement_temperature 150(2)
_cell_measurement_theta_max 28.262
_cell_measurement_theta_min 2.424
_cell_volume 2693.6(9)
_computing_cell_refinement 'SAINT (Bruker, 1995)'
_computing_data_collection 'SMART (Bruker, 1995)'
_computing_data_reduction 'SAINT and XPREP (Bruker, 1995)'
_computing_molecular_graphics
;ORTEP-3 (Farrugia, 1997)
WINGX-32 (Farrugia, 1999)
;
_computing_publication_material 'enCIFer 1.0 (CCDC, 2003)'
_computing_structure_refinement 'SHELXL-97 (Sheldrick, 1997)'
_computing_structure_solution 'SHELXS-97 (Sheldrick, 1990)'
_diffrn_ambient_temperature 150(2)
_diffrn_detector_area_resol_mean 0
_diffrn_measured_fraction_theta_full 0.999
_diffrn_measured_fraction_theta_max 0.960
_diffrn_measurement_device_type 'BRUKER SMART 1000 CCD'
_diffrn_measurement_method \w
_diffrn_radiation_monochromator graphite
_diffrn_radiation_source 'sealed tube'
_diffrn_radiation_type MoK\a
_diffrn_radiation_wavelength 0.71073
_diffrn_reflns_av_R_equivalents 0.0230
_diffrn_reflns_av_sigmaI/netI 0.0206
_diffrn_reflns_limit_h_max 11
_diffrn_reflns_limit_h_min -11
_diffrn_reflns_limit_k_max 27
_diffrn_reflns_limit_k_min -27
_diffrn_reflns_limit_l_max 18
_diffrn_reflns_limit_l_min -17
_diffrn_reflns_number 26280
_diffrn_reflns_theta_full 25.00
_diffrn_reflns_theta_max 28.35
_diffrn_reflns_theta_min 1.75
_diffrn_standards_decay_% 0.1
_diffrn_standards_interval_count 0
_diffrn_standards_interval_time 0
_diffrn_standards_number 262
_exptl_absorpt_coefficient_mu 0.827
_exptl_absorpt_correction_T_max 0.813
_exptl_absorpt_correction_T_min 0.717
_exptl_absorpt_correction_type multi-scan
_exptl_absorpt_process_details 'SADABS (Sheldrick, 2001)'
_exptl_crystal_colour red
_exptl_crystal_density_diffrn 1.660
_exptl_crystal_density_method 'not measured'
_exptl_crystal_description block
_exptl_crystal_F_000 1384
_exptl_crystal_size_max 0.410
_exptl_crystal_size_mid 0.290
_exptl_crystal_size_min 0.240
_refine_diff_density_max 0.895
_refine_diff_density_min -0.441
_refine_diff_density_rms 0.070
_refine_ls_extinction_method none
_refine_ls_goodness_of_fit_ref 1.027
_refine_ls_hydrogen_treatment constr
_refine_ls_matrix_type full
_refine_ls_number_parameters 412
_refine_ls_number_reflns 6464
_refine_ls_number_restraints 0
_refine_ls_restrained_S_all 1.027
_refine_ls_R_factor_all 0.0484
_refine_ls_R_factor_gt 0.0382
_refine_ls_shift/su_max 0.001
_refine_ls_shift/su_mean 0.000
_refine_ls_structure_factor_coef Fsqd
_refine_ls_weighting_details 'calc w=1/[\s^2^(Fo^2^)+(0.0546P)^2^+1.9329P] where P=(Fo^2^+2Fc^2^)/3'
_refine_ls_weighting_scheme calc
_refine_ls_wR_factor_gt 0.0989
_refine_ls_wR_factor_ref 0.1056
_reflns_number_gt 5376
_reflns_number_total 6464
_reflns_threshold_expression >2sigma(I)
_cod_data_source_file c2dt12250b.txt
_cod_data_source_block 1_1
_cod_depositor_comments
;
The following automatic conversions were performed:
data name '_symmetry_intl_tables_number' replaced with
'_symmetry_Int_Tables_number' as specified in the replacement file
'/home/antanas/src/cod-tools/trunk/data/replacement-values/replacement_tags.lst'.

Automatic conversion script
Id: cif_correct_tags 4998 2017-03-02 13:24:31Z antanas 
;
_cod_original_sg_symbol_H-M P21/n
_cod_database_code 7018662

loop_
_symmetry_equiv_pos_as_xyz
'x, y, z'
'-x+1/2, y+1/2, -z+1/2'
'-x, -y, -z'
'x-1/2, -y-1/2, z-1/2'

loop_
_atom_site_label
_atom_site_type_symbol
_atom_site_fract_x
_atom_site_fract_y
_atom_site_fract_z
_atom_site_U_iso_or_equiv
_atom_site_adp_type
_atom_site_occupancy
_atom_site_symmetry_multiplicity
_atom_site_calc_flag
_atom_site_refinement_flags
_atom_site_disorder_assembly
_atom_site_disorder_group
C1 C -0.4048(3) 0.34757(12) 0.95160(17) 0.0396(5) Uani 1 1 d . . .
H1A H -0.3955 0.3089 0.9916 0.048 Uiso 1 1 calc R . .
H1B H -0.4078 0.3850 0.9944 0.048 Uiso 1 1 calc R . .
C2 C -0.2743(2) 0.35268(10) 0.88476(15) 0.0303(4) Uani 1 1 d . . .
C3 C -0.2834(2) 0.29886(10) 0.80978(15) 0.0307(4) Uani 1 1 d . . .
H3A H -0.3179 0.2591 0.8401 0.037 Uiso 1 1 calc R . .
H3B H -0.3534 0.3106 0.7584 0.037 Uiso 1 1 calc R . .
C4 C -0.0812(2) 0.23350(9) 0.76860(14) 0.0300(4) Uani 1 1 d . . .
H4 H -0.1360 0.1963 0.7826 0.036 Uiso 1 1 calc R . .
C5 C 0.0717(2) 0.23104(9) 0.74444(14) 0.0288(4) Uani 1 1 d . . .
C6 C 0.1490(3) 0.17538(10) 0.73182(16) 0.0360(5) Uani 1 1 d . . .
H6 H 0.1014 0.1354 0.7373 0.043 Uiso 1 1 calc R . .
C7 C 0.2954(3) 0.17814(10) 0.71121(15) 0.0367(5) Uani 1 1 d . . .
H7 H 0.3503 0.1404 0.7013 0.044 Uiso 1 1 calc R . .
C8 C 0.3605(2) 0.23721(11) 0.70531(16) 0.0359(5) Uani 1 1 d . . .
H8 H 0.4613 0.2406 0.6908 0.043 Uiso 1 1 calc R . .
C9 C 0.2780(2) 0.29156(10) 0.72057(15) 0.0313(4) Uani 1 1 d . . .
H9 H 0.3250 0.3318 0.7177 0.038 Uiso 1 1 calc R . .
C10 C -0.2757(2) 0.41760(10) 0.83355(15) 0.0311(4) Uani 1 1 d . . .
H10A H -0.3762 0.4281 0.8123 0.037 Uiso 1 1 calc R . .
H10B H -0.2417 0.4513 0.8779 0.037 Uiso 1 1 calc R . .
C11 C -0.2190(2) 0.43707(9) 0.66978(14) 0.0289(4) Uani 1 1 d . . .
H11 H -0.3019 0.4639 0.6629 0.035 Uiso 1 1 calc R . .
C12 C -0.1295(2) 0.41906(9) 0.58942(14) 0.0279(4) Uani 1 1 d . . .
C13 C -0.1490(2) 0.44186(11) 0.49736(15) 0.0354(5) Uani 1 1 d . . .
H13 H -0.2219 0.4727 0.4836 0.042 Uiso 1 1 calc R . .
C14 C -0.0602(3) 0.41886(11) 0.42580(15) 0.0394(5) Uani 1 1 d . . .
H14 H -0.0699 0.4342 0.3622 0.047 Uiso 1 1 calc R . .
C15 C 0.0422(3) 0.37335(11) 0.44831(16) 0.0391(5) Uani 1 1 d . . .
H15 H 0.1040 0.3568 0.4001 0.047 Uiso 1 1 calc R . .
C16 C 0.0554(2) 0.35162(10) 0.54171(15) 0.0328(4) Uani 1 1 d . . .
H16 H 0.1253 0.3195 0.5558 0.039 Uiso 1 1 calc R . .
C17 C -0.1325(2) 0.34587(10) 0.94535(14) 0.0315(4) Uani 1 1 d . . .
H17A H -0.1414 0.3704 1.0054 0.038 Uiso 1 1 calc R . .
H17B H -0.1160 0.3006 0.9618 0.038 Uiso 1 1 calc R . .
C18 C 0.0754(2) 0.41257(10) 0.92530(15) 0.0333(4) Uani 1 1 d . . .
H18 H 0.0732 0.4239 0.9910 0.040 Uiso 1 1 calc R . .
C19 C 0.1751(2) 0.44191(9) 0.85869(15) 0.0305(4) Uani 1 1 d . . .
C20 C 0.2877(2) 0.48269(10) 0.88543(17) 0.0365(5) Uani 1 1 d . . .
H20 H 0.3042 0.4928 0.9508 0.044 Uiso 1 1 calc R . .
C21 C 0.3749(2) 0.50818(10) 0.81550(18) 0.0386(5) Uani 1 1 d . . .
H21 H 0.4530 0.5360 0.8318 0.046 Uiso 1 1 calc R . .
C22 C 0.3467(2) 0.49267(10) 0.72106(18) 0.0377(5) Uani 1 1 d . . .
H22 H 0.4050 0.5100 0.6717 0.045 Uiso 1 1 calc R . .
C23 C 0.2325(2) 0.45149(10) 0.69905(16) 0.0317(4) Uani 1 1 d . . .
H23 H 0.2145 0.4410 0.6340 0.038 Uiso 1 1 calc R . .
N1 N -0.13804(18) 0.28929(7) 0.76994(12) 0.0264(3) Uani 1 1 d . . .
N2 N 0.13515(18) 0.28977(7) 0.73915(11) 0.0253(3) Uani 1 1 d . . .
N3 N -0.17884(18) 0.41431(7) 0.75079(12) 0.0267(3) Uani 1 1 d . . .
N4 N -0.02720(18) 0.37436(7) 0.61286(11) 0.0255(3) Uani 1 1 d . . .
N5 N -0.00986(19) 0.37008(8) 0.88945(12) 0.0273(3) Uani 1 1 d . . .
N6 N 0.14642(18) 0.42594(7) 0.76616(12) 0.0266(3) Uani 1 1 d . . .
O1 O -0.5327(2) 0.34456(10) 0.89694(14) 0.0523(5) Uani 1 1 d . . .
H1 H -0.5979 0.3259 0.9281 0.079 Uiso 1 1 calc R . .
O2 O -0.2688(2) 0.58323(9) 0.73049(12) 0.0551(5) Uani 1 1 d . . .
O3 O -0.07348(19) 0.55334(8) 0.83243(14) 0.0485(4) Uani 1 1 d . . .
O4 O -0.15616(19) 0.65892(8) 0.83048(15) 0.0512(5) Uani 1 1 d . . .
O5 O -0.30212(18) 0.57876(9) 0.89535(12) 0.0452(4) Uani 1 1 d . . .
O6 O -0.3713(2) 0.68334(9) 0.51455(14) 0.0529(5) Uani 0.75 1 d P A 1
O7 O -0.5381(4) 0.6470(2) 0.3957(3) 0.0413(9) Uani 0.50 1 d P A 1
O8 O -0.4568(6) 0.5755(2) 0.5138(4) 0.0705(15) Uani 0.50 1 d P A 1
O9 O -0.6119(4) 0.6608(2) 0.5529(3) 0.0521(10) Uani 0.50 1 d P A 1
O6A O -0.3713(2) 0.68334(9) 0.51455(14) 0.0529(5) Uani 0.25 1 d P B 2
O7A O -0.5463(12) 0.6093(5) 0.5790(8) 0.0698(12) Uiso 0.25 1 d P B 2
O8A O -0.3635(12) 0.5695(5) 0.5097(8) 0.0698(12) Uiso 0.25 1 d P B 2
O9A O -0.5103(16) 0.6243(6) 0.4028(11) 0.0698(12) Uiso 0.25 1 d P B 2
O7B O -0.5854(12) 0.6677(5) 0.4280(8) 0.0698(12) Uiso 0.25 1 d P C 3
O8B O -0.4270(11) 0.5887(5) 0.4540(8) 0.0698(12) Uiso 0.25 1 d P C 3
O9B O -0.5820(15) 0.6345(6) 0.5710(10) 0.0698(12) Uiso 0.25 1 d P C 3
O10 O -0.7943(15) 0.7693(7) 0.4928(9) 0.0479(10) Uiso 0.25 1 d P D 1
O10A O -0.7533(11) 0.7828(5) 0.5091(7) 0.0479(10) Uiso 0.25 1 d P E 2
O10B O -0.8041(11) 0.7769(5) 0.4761(7) 0.0479(10) Uiso 0.30 1 d P F 3
O10C O -0.7574(14) 0.7550(6) 0.5087(8) 0.0479(10) Uiso 0.20 1 d P G 4
Cl1 Cl -0.19978(5) 0.59325(2) 0.82153(4) 0.03274(12) Uani 1 1 d . . .
Cl2 Cl -0.49221(17) 0.64169(8) 0.49348(14) 0.0337(3) Uani 0.50 1 d P A 1
Cl2B Cl -0.49221(17) 0.64169(8) 0.49348(14) 0.0337(3) Uani 0.25 1 d P C 3
Cl2A Cl -0.4557(7) 0.6239(3) 0.5050(4) 0.067(2) Uani 0.25 1 d P B 2
Fe1 Fe -0.00880(3) 0.360205(12) 0.752637(18) 0.02236(9) Uani 1 1 d . . .

loop_
_atom_site_aniso_label
_atom_site_aniso_U_11
_atom_site_aniso_U_22
_atom_site_aniso_U_33
_atom_site_aniso_U_23
_atom_site_aniso_U_13
_atom_site_aniso_U_12
C1 0.0389(12) 0.0445(13) 0.0356(11) -0.0008(10) 0.0075(9) -0.0016(10)
C2 0.0324(10) 0.0300(10) 0.0286(10) -0.0001(8) 0.0024(8) -0.0017(8)
C3 0.0291(10) 0.0293(10) 0.0338(10) -0.0005(8) 0.0021(8) -0.0057(8)
C4 0.0375(11) 0.0224(9) 0.0300(10) -0.0016(7) 0.0005(8) -0.0050(8)
C5 0.0378(11) 0.0221(9) 0.0265(9) 0.0001(7) -0.0012(8) -0.0010(8)
C6 0.0486(13) 0.0222(9) 0.0373(11) -0.0013(8) 0.0013(9) 0.0029(9)
C7 0.0471(12) 0.0289(10) 0.0340(11) -0.0016(8) -0.0018(9) 0.0131(9)
C8 0.0325(10) 0.0372(11) 0.0380(11) -0.0016(9) -0.0013(9) 0.0074(9)
C9 0.0302(10) 0.0270(10) 0.0365(11) 0.0005(8) -0.0017(8) 0.0011(8)
C10 0.0323(10) 0.0294(10) 0.0316(10) -0.0005(8) 0.0028(8) 0.0044(8)
C11 0.0297(10) 0.0241(9) 0.0329(10) 0.0016(8) -0.0046(8) 0.0023(7)
C12 0.0292(9) 0.0250(9) 0.0294(10) 0.0024(7) -0.0053(7) -0.0031(7)
C13 0.0389(11) 0.0351(11) 0.0319(11) 0.0066(8) -0.0077(9) -0.0007(9)
C14 0.0507(13) 0.0411(12) 0.0263(10) 0.0060(9) -0.0042(9) -0.0047(10)
C15 0.0485(13) 0.0413(12) 0.0277(10) -0.0004(9) 0.0041(9) -0.0014(10)
C16 0.0376(11) 0.0309(10) 0.0300(10) 0.0010(8) 0.0012(8) 0.0028(8)
C17 0.0393(11) 0.0304(10) 0.0246(9) 0.0015(8) 0.0012(8) -0.0027(8)
C18 0.0379(11) 0.0341(11) 0.0279(10) -0.0021(8) -0.0066(8) -0.0008(9)
C19 0.0314(10) 0.0235(9) 0.0364(11) 0.0000(8) -0.0075(8) 0.0010(8)
C20 0.0362(11) 0.0280(10) 0.0451(12) -0.0029(9) -0.0113(9) -0.0015(8)
C21 0.0312(10) 0.0234(10) 0.0609(15) 0.0043(9) -0.0132(10) -0.0024(8)
C22 0.0307(10) 0.0274(10) 0.0549(14) 0.0128(9) -0.0031(9) -0.0022(8)
C23 0.0319(10) 0.0263(10) 0.0369(11) 0.0085(8) -0.0034(8) -0.0013(8)
N1 0.0288(8) 0.0243(8) 0.0261(8) -0.0012(6) -0.0004(6) -0.0045(6)
N2 0.0296(8) 0.0210(7) 0.0253(8) 0.0012(6) -0.0020(6) 0.0011(6)
N3 0.0283(8) 0.0229(8) 0.0287(8) -0.0003(6) -0.0019(6) 0.0004(6)
N4 0.0274(8) 0.0237(8) 0.0255(8) 0.0015(6) -0.0021(6) -0.0027(6)
N5 0.0319(9) 0.0242(8) 0.0258(8) 0.0022(6) -0.0041(7) -0.0005(6)
N6 0.0268(8) 0.0203(7) 0.0325(8) 0.0029(6) -0.0041(6) 0.0004(6)
O1 0.0399(9) 0.0679(12) 0.0493(10) 0.0081(9) 0.0073(8) 0.0003(9)
O2 0.0763(13) 0.0521(11) 0.0367(9) 0.0006(8) -0.0153(9) 0.0043(9)
O3 0.0411(9) 0.0409(9) 0.0635(11) 0.0021(8) -0.0025(8) 0.0058(7)
O4 0.0453(10) 0.0332(9) 0.0753(13) 0.0035(8) 0.0009(9) -0.0131(7)
O5 0.0383(9) 0.0528(10) 0.0448(9) 0.0072(8) 0.0036(7) -0.0112(7)
O6 0.0450(10) 0.0535(11) 0.0601(11) -0.0111(9) 0.0015(8) -0.0134(8)
O7 0.035(2) 0.063(3) 0.0253(16) -0.0039(18) 0.0006(14) -0.0150(19)
O8 0.098(4) 0.0198(19) 0.094(4) 0.014(2) -0.008(3) -0.005(2)
O9 0.040(2) 0.063(3) 0.053(2) -0.007(2) 0.0230(17) -0.0003(18)
O6A 0.0450(10) 0.0535(11) 0.0601(11) -0.0111(9) 0.0015(8) -0.0134(8)
Cl1 0.0341(3) 0.0289(2) 0.0352(3) 0.00513(19) -0.00240(19) -0.00471(19)
Cl2 0.0341(7) 0.0336(5) 0.0333(6) -0.0022(3) 0.0020(4) -0.0041(4)
Cl2B 0.0341(7) 0.0336(5) 0.0333(6) -0.0022(3) 0.0020(4) -0.0041(4)
Cl2A 0.052(3) 0.116(7) 0.033(2) -0.014(3) 0.007(2) -0.032(3)
Fe1 0.02487(15) 0.01884(14) 0.02334(14) 0.00130(9) -0.00195(10) -0.00062(10)

loop_
_atom_type_symbol
_atom_type_description
_atom_type_scat_dispersion_real
_atom_type_scat_dispersion_imag
_atom_type_scat_source
C C 0.0033 0.0016 'International Tables Vol C Tables 4.2.6.8 and 6.1.1.4'
H H 0.0000 0.0000 'International Tables Vol C Tables 4.2.6.8 and 6.1.1.4'
N N 0.0061 0.0033 'International Tables Vol C Tables 4.2.6.8 and 6.1.1.4'
O O 0.0106 0.0060 'International Tables Vol C Tables 4.2.6.8 and 6.1.1.4'
Cl Cl 0.1484 0.1585 'International Tables Vol C Tables 4.2.6.8 and 6.1.1.4'
Fe Fe 0.3463 0.8444 'International Tables Vol C Tables 4.2.6.8 and 6.1.1.4'

loop_
_geom_angle_atom_site_label_1
_geom_angle_atom_site_label_2
_geom_angle_atom_site_label_3
_geom_angle
O1 C1 C2 108.94(19)
O1 C1 H1A 109.9
C2 C1 H1A 109.9
O1 C1 H1B 109.9
C2 C1 H1B 109.9
H1A C1 H1B 108.3
C1 C2 C10 110.11(17)
C1 C2 C3 109.04(17)
C10 C2 C3 109.40(17)
C1 C2 C17 108.29(17)
C10 C2 C17 109.85(17)
C3 C2 C17 110.13(17)
N1 C3 C2 108.40(16)
N1 C3 H3A 110.0
C2 C3 H3A 110.0
N1 C3 H3B 110.0
C2 C3 H3B 110.0
H3A C3 H3B 108.4
N1 C4 C5 115.49(17)
N1 C4 H4 122.3
C5 C4 H4 122.3
N2 C5 C6 122.70(19)
N2 C5 C4 113.18(17)
C6 C5 C4 124.06(18)
C7 C6 C5 119.6(2)
C7 C6 H6 120.2
C5 C6 H6 120.2
C6 C7 C8 118.21(19)
C6 C7 H7 120.9
C8 C7 H7 120.9
C7 C8 C9 119.7(2)
C7 C8 H8 120.1
C9 C8 H8 120.1
N2 C9 C8 122.82(19)
N2 C9 H9 118.6
C8 C9 H9 118.6
N3 C10 C2 108.85(16)
N3 C10 H10A 109.9
C2 C10 H10A 109.9
N3 C10 H10B 109.9
C2 C10 H10B 109.9
H10A C10 H10B 108.3
N3 C11 C12 115.45(18)
N3 C11 H11 122.3
C12 C11 H11 122.3
N4 C12 C13 122.97(19)
N4 C12 C11 112.65(17)
C13 C12 C11 124.30(19)
C14 C13 C12 118.8(2)
C14 C13 H13 120.6
C12 C13 H13 120.6
C15 C14 C13 118.8(2)
C15 C14 H14 120.6
C13 C14 H14 120.6
C14 C15 C16 119.9(2)
C14 C15 H15 120.1
C16 C15 H15 120.1
N4 C16 C15 122.4(2)
N4 C16 H16 118.8
C15 C16 H16 118.8
N5 C17 C2 108.51(16)
N5 C17 H17A 110.0
C2 C17 H17A 110.0
N5 C17 H17B 110.0
C2 C17 H17B 110.0
H17A C17 H17B 108.4
N5 C18 C19 115.36(19)
N5 C18 H18 122.3
C19 C18 H18 122.3
N6 C19 C20 123.0(2)
N6 C19 C18 113.00(17)
C20 C19 C18 124.0(2)
C21 C20 C19 118.8(2)
C21 C20 H20 120.6
C19 C20 H20 120.6
C20 C21 C22 118.9(2)
C20 C21 H21 120.5
C22 C21 H21 120.5
C21 C22 C23 119.5(2)
C21 C22 H22 120.3
C23 C22 H22 120.3
N6 C23 C22 122.6(2)
N6 C23 H23 118.7
C22 C23 H23 118.7
C4 N1 C3 120.15(17)
C4 N1 Fe1 117.21(14)
C3 N1 Fe1 120.37(13)
C9 N2 C5 116.95(17)
C9 N2 Fe1 130.31(13)
C5 N2 Fe1 112.60(13)
C11 N3 C10 120.70(17)
C11 N3 Fe1 117.24(14)
C10 N3 Fe1 120.72(13)
C16 N4 C12 117.14(17)
C16 N4 Fe1 129.35(14)
C12 N4 Fe1 113.10(13)
C18 N5 C17 119.90(18)
C18 N5 Fe1 117.05(15)
C17 N5 Fe1 120.26(13)
C23 N6 C19 117.23(17)
C23 N6 Fe1 129.33(14)
C19 N6 Fe1 113.15(13)
C1 O1 H1 109.5
O2 Cl1 O5 108.91(12)
O2 Cl1 O3 110.91(12)
O5 Cl1 O3 109.27(11)
O2 Cl1 O4 109.72(11)
O5 Cl1 O4 108.85(11)
O3 Cl1 O4 109.15(11)
O7 Cl2 O9 108.2(3)
O7 Cl2 O6 111.5(2)
O9 Cl2 O6 107.5(2)
O7 Cl2 O8 108.9(3)
O9 Cl2 O8 108.8(3)
O6 Cl2 O8 111.8(3)
O7A Cl2A O8A 98.5(8)
O7A Cl2A O9A 121.5(8)
O8A Cl2A O9A 103.9(8)
N1 Fe1 N5 87.12(7)
N1 Fe1 N3 87.78(7)
N5 Fe1 N3 86.49(7)
N1 Fe1 N4 101.17(7)
N5 Fe1 N4 164.31(7)
N3 Fe1 N4 80.60(7)
N1 Fe1 N6 165.36(7)
N5 Fe1 N6 80.82(7)
N3 Fe1 N6 99.65(7)
N4 Fe1 N6 92.53(7)
N1 Fe1 N2 81.02(7)
N5 Fe1 N2 100.56(7)
N3 Fe1 N2 166.38(7)
N4 Fe1 N2 93.93(7)
N6 Fe1 N2 93.02(7)

loop_
_geom_bond_atom_site_label_1
_geom_bond_atom_site_label_2
_geom_bond_distance
C1 O1 1.394(3)
C1 C2 1.528(3)
C1 H1A 0.9900
C1 H1B 0.9900
C2 C10 1.541(3)
C2 C3 1.545(3)
C2 C17 1.551(3)
C3 N1 1.462(3)
C3 H3A 0.9900
C3 H3B 0.9900
C4 N1 1.283(3)
C4 C5 1.444(3)
C4 H4 0.9500
C5 N2 1.367(2)
C5 C6 1.380(3)
C6 C7 1.374(3)
C6 H6 0.9500
C7 C8 1.380(3)
C7 H7 0.9500
C8 C9 1.387(3)
C8 H8 0.9500
C9 N2 1.336(3)
C9 H9 0.9500
C10 N3 1.466(3)
C10 H10A 0.9900
C10 H10B 0.9900
C11 N3 1.282(3)
C11 C12 1.448(3)
C11 H11 0.9500
C12 N4 1.365(3)
C12 C13 1.385(3)
C13 C14 1.382(3)
C13 H13 0.9500
C14 C15 1.374(3)
C14 H14 0.9500
C15 C16 1.389(3)
C15 H15 0.9500
C16 N4 1.343(3)
C16 H16 0.9500
C17 N5 1.465(3)
C17 H17A 0.9900
C17 H17B 0.9900
C18 N5 1.286(3)
C18 C19 1.448(3)
C18 H18 0.9500
C19 N6 1.361(3)
C19 C20 1.390(3)
C20 C21 1.377(3)
C20 H20 0.9500
C21 C22 1.383(3)
C21 H21 0.9500
C22 C23 1.390(3)
C22 H22 0.9500
C23 N6 1.343(3)
C23 H23 0.9500
N1 Fe1 1.9197(16)
N2 Fe1 1.9921(16)
N3 Fe1 1.9279(16)
N4 Fe1 1.9848(17)
N5 Fe1 1.9264(17)
N6 Fe1 1.9900(16)
O1 H1 0.8400
O2 Cl1 1.4330(18)
O3 Cl1 1.4356(17)
O4 Cl1 1.4422(17)
O5 Cl1 1.4335(17)
O6 Cl2 1.440(3)
O7 Cl2 1.433(4)
O8 Cl2 1.456(4)
O9 Cl2 1.439(4)
O7A Cl2A 1.368(12)
O8A Cl2A 1.422(13)
O9A Cl2A 1.511(16)

loop_
_geom_hbond_atom_site_label_D
_geom_hbond_atom_site_label_H
_geom_hbond_atom_site_label_A
_geom_hbond_distance_DH
_geom_hbond_distance_HA
_geom_hbond_distance_DA
_geom_hbond_angle_DHA
_geom_hbond_site_symmetry_A
O1 H1 O10A 0.84 1.86 2.702(10) 176.9 2_346
O1 H1 O10 0.84 1.91 2.727(15) 165.3 2_346
O1 H1 O10B 0.84 1.92 2.731(11) 162.2 2_346
O1 H1 O10C 0.84 2.19 3.005(11) 164.8 2_346

loop_
_geom_torsion_atom_site_label_1
_geom_torsion_atom_site_label_2
_geom_torsion_atom_site_label_3
_geom_torsion_atom_site_label_4
_geom_torsion
O1 C1 C2 C10 68.2(2)
O1 C1 C2 C3 -51.9(2)
O1 C1 C2 C17 -171.69(18)
C1 C2 C3 N1 -159.60(17)
C10 C2 C3 N1 79.9(2)
C17 C2 C3 N1 -40.9(2)
N1 C4 C5 N2 8.1(3)
N1 C4 C5 C6 -174.60(19)
N2 C5 C6 C7 -1.3(3)
C4 C5 C6 C7 -178.4(2)
C5 C6 C7 C8 1.0(3)
C6 C7 C8 C9 0.3(3)
C7 C8 C9 N2 -1.4(3)
C1 C2 C10 N3 -163.19(17)
C3 C2 C10 N3 -43.4(2)
C17 C2 C10 N3 77.6(2)
N3 C11 C12 N4 7.4(2)
N3 C11 C12 C13 -175.63(19)
N4 C12 C13 C14 -0.5(3)
C11 C12 C13 C14 -177.2(2)
C12 C13 C14 C15 1.2(3)
C13 C14 C15 C16 -0.3(3)
C14 C15 C16 N4 -1.3(4)
C1 C2 C17 N5 -162.53(17)
C10 C2 C17 N5 -42.2(2)
C3 C2 C17 N5 78.3(2)
N5 C18 C19 N6 9.1(3)
N5 C18 C19 C20 -171.5(2)
N6 C19 C20 C21 -0.1(3)
C18 C19 C20 C21 -179.5(2)
C19 C20 C21 C22 0.4(3)
C20 C21 C22 C23 -0.5(3)
C21 C22 C23 N6 0.3(3)
C5 C4 N1 C3 -168.99(17)
C5 C4 N1 Fe1 -6.0(2)
C2 C3 N1 C4 127.63(19)
C2 C3 N1 Fe1 -34.8(2)
C8 C9 N2 C5 1.1(3)
C8 C9 N2 Fe1 -174.24(16)
C6 C5 N2 C9 0.2(3)
C4 C5 N2 C9 177.61(17)
C6 C5 N2 Fe1 176.42(16)
C4 C5 N2 Fe1 -6.2(2)
C12 C11 N3 C10 -167.10(17)
C12 C11 N3 Fe1 -0.3(2)
C2 C10 N3 C11 135.27(19)
C2 C10 N3 Fe1 -31.1(2)
C15 C16 N4 C12 2.0(3)
C15 C16 N4 Fe1 -170.10(17)
C13 C12 N4 C16 -1.0(3)
C11 C12 N4 C16 175.98(17)
C13 C12 N4 Fe1 172.31(16)
C11 C12 N4 Fe1 -10.7(2)
C19 C18 N5 C17 -168.70(17)
C19 C18 N5 Fe1 -7.6(2)
C2 C17 N5 C18 126.90(19)
C2 C17 N5 Fe1 -33.6(2)
C22 C23 N6 C19 0.0(3)
C22 C23 N6 Fe1 -173.36(15)
C20 C19 N6 C23 -0.1(3)
C18 C19 N6 C23 179.32(17)
C20 C19 N6 Fe1 174.32(16)
C18 C19 N6 Fe1 -6.3(2)
C4 N1 Fe1 N5 -99.17(16)
C3 N1 Fe1 N5 63.74(15)
C4 N1 Fe1 N3 174.24(16)
C3 N1 Fe1 N3 -22.85(15)
C4 N1 Fe1 N4 94.27(15)
C3 N1 Fe1 N4 -102.82(15)
C4 N1 Fe1 N6 -64.8(3)
C3 N1 Fe1 N6 98.2(3)
C4 N1 Fe1 N2 2.01(15)
C3 N1 Fe1 N2 164.92(16)
C18 N5 Fe1 N1 174.89(16)
C17 N5 Fe1 N1 -24.07(15)
C18 N5 Fe1 N3 -97.16(16)
C17 N5 Fe1 N3 63.88(15)
C18 N5 Fe1 N4 -62.6(3)
C17 N5 Fe1 N4 98.5(3)
C18 N5 Fe1 N6 3.21(15)
C17 N5 Fe1 N6 164.25(15)
C18 N5 Fe1 N2 94.59(16)
C17 N5 Fe1 N2 -104.37(15)
C11 N3 Fe1 N1 -106.12(15)
C10 N3 Fe1 N1 60.69(15)
C11 N3 Fe1 N5 166.63(15)
C10 N3 Fe1 N5 -26.56(15)
C11 N3 Fe1 N4 -4.41(14)
C10 N3 Fe1 N4 162.39(15)
C11 N3 Fe1 N6 86.57(15)
C10 N3 Fe1 N6 -106.62(15)
C11 N3 Fe1 N2 -71.6(3)
C10 N3 Fe1 N2 95.2(3)
C16 N4 Fe1 N1 -93.46(18)
C12 N4 Fe1 N1 94.21(14)
C16 N4 Fe1 N5 145.6(2)
C12 N4 Fe1 N5 -26.7(3)
C16 N4 Fe1 N3 -179.29(18)
C12 N4 Fe1 N3 8.38(13)
C16 N4 Fe1 N6 81.34(18)
C12 N4 Fe1 N6 -90.98(14)
C16 N4 Fe1 N2 -11.85(18)
C12 N4 Fe1 N2 175.82(13)
C23 N6 Fe1 N1 140.7(3)
C19 N6 Fe1 N1 -32.8(3)
C23 N6 Fe1 N5 175.60(18)
C19 N6 Fe1 N5 2.04(13)
C23 N6 Fe1 N3 -99.58(17)
C19 N6 Fe1 N3 86.86(14)
C23 N6 Fe1 N4 -18.69(17)
C19 N6 Fe1 N4 167.75(14)
C23 N6 Fe1 N2 75.38(17)
C19 N6 Fe1 N2 -98.18(14)
C9 N2 Fe1 N1 178.12(19)
C5 N2 Fe1 N1 2.59(13)
C9 N2 Fe1 N5 -96.54(18)
C5 N2 Fe1 N5 87.93(14)
C9 N2 Fe1 N3 143.1(3)
C5 N2 Fe1 N3 -32.4(4)
C9 N2 Fe1 N4 77.42(18)
C5 N2 Fe1 N4 -98.11(14)
C9 N2 Fe1 N6 -15.32(18)
C5 N2 Fe1 N6 169.14(13)
